data_2013538
loop_
_publ_author_name
'Seok, Won K.'
'Zhang, Li J.'
'Karaghiosoff, Konstantin'
'Klap\"otke, Thomas M.'
'Mayer, Peter'

_publ_section_title
;
 A trichloro-bridged binuclear ruthenium complex with
 1,1,1-tris(diphenylphosphinomethyl)ethane
;
_journal_issue 11
_journal_name_full 'Acta Crystallographica Section C'
_journal_page_first m439
_journal_page_last m441
_journal_paper_doi 10.1107/S0108270103020432
_journal_volume 59
_journal_year 2003
_chemical_formula_iupac '[Ru2 Cl3 (C41 H39 P3)2] P F6 , C2 H6 O'
_chemical_formula_moiety 'C82 H78 Cl3 P6 Ru2 + , F6 P - , C2 H6 O'
_chemical_formula_sum 'C84 H84 Cl3 F6 O P7 Ru2'
_chemical_formula_weight 1748.79
_chemical_melting_point 443
_chemical_name_common
;
Tris(\m~2~-chloro)-bis(tripod)-diruthenium(II) hexafluorophosphate ethanol
solvate
;
_chemical_name_systematic
;
Tri-\m-chloro-bis{[1,1,1-tris(diphenylphosphinomethyl)ethane-
\k^3^P,P',P'']ruthenium(II)} hexafluorophosphate ethanol solvate
;
_space_group_IT_number 9
_symmetry_cell_setting monoclinic
_symmetry_space_group_name_Hall 'C -2yc'
_symmetry_space_group_name_H-M 'C 1 c 1'
_atom_sites_solution_hydrogens geom
_atom_sites_solution_primary direct
_atom_sites_solution_secondary difmap
_cell_angle_alpha 90
_cell_angle_beta 92.66(3)
_cell_angle_gamma 90
_cell_formula_units_Z 4
_cell_length_a 13.069(3)
_cell_length_b 25.602(5)
_cell_length_c 22.991(5)
_cell_measurement_reflns_used 5000
_cell_measurement_temperature 293(2)
_cell_measurement_theta_max 25.9
_cell_measurement_theta_min 1.8
_cell_volume 7684(3)
_computing_cell_refinement IPDS
_computing_data_collection 'IPDS (Stoe & Cie, 1997)'
_computing_data_reduction IPDS
_computing_molecular_graphics 'DIAMOND (Brandenburg, 1996)'
_computing_structure_refinement 'SHELXL97 (Sheldrick, 1997)'
_computing_structure_solution 'SHELXS97 (Sheldrick, 1997)'
_diffrn_ambient_temperature 200(2)
_diffrn_measured_fraction_theta_full 0.995
_diffrn_measured_fraction_theta_max 0.995
_diffrn_measurement_device 'image-plate area detector'
_diffrn_measurement_device_type 'Stoe IPDS area-detector'
_diffrn_measurement_method \f
_diffrn_radiation_monochromator graphite
_diffrn_radiation_source 'sealed tube'
_diffrn_radiation_type MoK\a
_diffrn_radiation_wavelength 0.71073
_diffrn_reflns_av_R_equivalents 0.039
_diffrn_reflns_limit_h_max 16
_diffrn_reflns_limit_h_min -15
_diffrn_reflns_limit_k_max 31
_diffrn_reflns_limit_k_min -31
_diffrn_reflns_limit_l_max 26
_diffrn_reflns_limit_l_min -28
_diffrn_reflns_number 26982
_diffrn_reflns_theta_full 25.85
_diffrn_reflns_theta_max 25.85
_diffrn_reflns_theta_min 1.75
_exptl_absorpt_coefficient_mu 0.705
_exptl_absorpt_correction_T_max 0.959
_exptl_absorpt_correction_T_min 0.908
_exptl_absorpt_correction_type numerical
_exptl_absorpt_process_details '(XRED; Stoe & Cie, 1997)'
_exptl_crystal_colour yellow
_exptl_crystal_density_diffrn 1.512
_exptl_crystal_density_meas ?
_exptl_crystal_density_method 'not measured'
_exptl_crystal_description block
_exptl_crystal_F_000 3576
_exptl_crystal_size_max 0.20
_exptl_crystal_size_mid 0.12
_exptl_crystal_size_min 0.09
_refine_diff_density_max 0.39
_refine_diff_density_min -0.59
_refine_ls_abs_structure_details 'Flack (1983), with 6746 Friedel pairs'
_refine_ls_abs_structure_Flack 0.725(17)
_refine_ls_extinction_method none
_refine_ls_goodness_of_fit_ref 0.887
_refine_ls_hydrogen_treatment constr
_refine_ls_matrix_type full
_refine_ls_number_parameters 933
_refine_ls_number_reflns 14149
_refine_ls_number_restraints 3
_refine_ls_restrained_S_all 0.887
_refine_ls_R_factor_all 0.046
_refine_ls_R_factor_gt 0.033
_refine_ls_shift/su_max 0.001
_refine_ls_shift/su_mean 0.000
_refine_ls_structure_factor_coef Fsqd
_refine_ls_weighting_details 'calc w = 1/[\s^2^(Fo^2^)+(0.0176P)^2^] where P=(Fo^2^+2Fc^2^)/3'
_refine_ls_weighting_scheme calc
_refine_ls_wR_factor_gt 0.055
_refine_ls_wR_factor_ref 0.057
_reflns_number_gt 11740
_reflns_number_total 14149
_reflns_threshold_expression I>2\s(I)
_cod_data_source_file av1146.cif
_cod_data_source_block I
_cod_depositor_comments
;
The following automatic conversions were performed:

'_exptl_crystal_density_meas' value 'not measured' was changed to '?'
- the value is perceived as not measured.

Automatic conversion script
Id: cif_fix_values 3008 2015-01-20 13:52:24Z robertas 
;
_cod_original_sg_symbol_H-M 'C c'
_cod_database_code 2013538
_cod_database_fobs_code 2013538

loop_
_symmetry_equiv_pos_as_xyz
'x, y, z'
'x, -y, z+1/2'
'x+1/2, y+1/2, z'
'x+1/2, -y+1/2, z+1/2'

loop_
_atom_site_label
_atom_site_fract_x
_atom_site_fract_y
_atom_site_fract_z
_atom_site_U_iso_or_equiv
_atom_site_adp_type
_atom_site_calc_flag
_atom_site_refinement_flags
_atom_site_occupancy
_atom_site_disorder_assembly
_atom_site_disorder_group
_atom_site_type_symbol
Ru1 0.90716(2) 0.101994(11) 0.299378(14) 0.01444(7) Uani d . 1 . . Ru
Ru2 0.83548(2) 0.204760(11) 0.213142(13) 0.01618(7) Uani d . 1 . . Ru
Cl1 0.97385(9) 0.13916(4) 0.20977(5) 0.0333(3) Uani d . 1 . . Cl
Cl2 0.74810(8) 0.12432(4) 0.24390(5) 0.0294(2) Uani d . 1 . . Cl
Cl3 0.89236(8) 0.19581(4) 0.31697(4) 0.0300(2) Uani d . 1 . . Cl
P1 0.84146(7) 0.08406(4) 0.38574(4) 0.0177(2) Uani d . 1 . . P
P2 0.89468(7) 0.01497(4) 0.28107(4) 0.0164(2) Uani d . 1 . . P
P3 1.06636(7) 0.08545(4) 0.33854(4) 0.0177(2) Uani d . 1 . . P
P4 0.68196(8) 0.24561(4) 0.21222(4) 0.0181(2) Uani d . 1 . . P
P5 0.82749(8) 0.20699(4) 0.11452(4) 0.0203(2) Uani d . 1 . . P
P6 0.91334(8) 0.28366(4) 0.21085(4) 0.0193(2) Uani d . 1 . . P
P7 0.31361(9) 0.01463(5) 0.01538(5) 0.0363(3) Uani d . 1 . . P
F1 0.4256(2) 0.03052(13) 0.00022(15) 0.0662(9) Uani d . 1 . . F
F2 0.2726(2) 0.03213(13) -0.04727(14) 0.0654(9) Uani d . 1 . . F
F3 0.2953(3) 0.07073(16) 0.0385(2) 0.1154(17) Uani d . 1 . . F
F4 0.3330(3) -0.04211(12) -0.00917(15) 0.0724(10) Uani d . 1 . . F
F5 0.2020(2) -0.00248(18) 0.03012(16) 0.0929(13) Uani d . 1 . . F
F6 0.3545(3) -0.00436(17) 0.07785(13) 0.0831(12) Uani d . 1 . . F
O1 0.9653(3) 0.37704(16) 0.03907(19) 0.0713(12) Uani d . 1 . . O
H1 0.9548 0.3495 0.0215 0.107 Uiso calc RD 1 . . H
C1A 1.0686(4) 0.3861(2) 0.0446(2) 0.0569(15) Uani d . 1 . . C
H1AA 1.0964 0.3864 0.0062 0.068 Uiso calc R 1 . . H
H1AB 1.1010 0.3578 0.0666 0.068 Uiso calc R 1 . . H
C1 0.9824(3) -0.00164(15) 0.39652(16) 0.0200(9) Uani d . 1 . . C
C2A 1.0943(5) 0.4364(2) 0.0743(3) 0.0742(18) Uani d . 1 . . C
H2AC 1.0812 0.4648 0.0477 0.089 Uiso calc R 1 . . H
H2AB 1.1654 0.4364 0.0869 0.089 Uiso calc R 1 . . H
H2AA 1.0530 0.4404 0.1074 0.089 Uiso calc R 1 . . H
C2 1.0132(3) -0.04669(16) 0.43697(19) 0.0297(10) Uani d . 1 . . C
H2A 1.0747 -0.0626 0.4240 0.036 Uiso calc R 1 . . H
H2B 0.9592 -0.0721 0.4365 0.036 Uiso calc R 1 . . H
H2C 1.0252 -0.0337 0.4759 0.036 Uiso calc R 1 . . H
C3 0.9728(3) -0.02418(14) 0.33356(16) 0.0191(8) Uani d . 1 . . C
H3A 0.9433 -0.0589 0.3353 0.023 Uiso calc R 1 . . H
H3B 1.0410 -0.0277 0.3191 0.023 Uiso calc R 1 . . H
C4 1.0656(3) 0.04056(15) 0.40147(16) 0.0218(9) Uani d . 1 . . C
H4A 1.1319 0.0237 0.4058 0.026 Uiso calc R 1 . . H
H4B 1.0560 0.0609 0.4364 0.026 Uiso calc R 1 . . H
C5 0.8789(3) 0.01990(14) 0.41624(16) 0.0199(9) Uani d . 1 . . C
H5A 0.8823 0.0226 0.4584 0.024 Uiso calc R 1 . . H
H5B 0.8256 -0.0051 0.4055 0.024 Uiso calc R 1 . . H
C6 0.7581(3) 0.31442(15) 0.12339(18) 0.0238(10) Uani d . 1 . . C
C7 0.7722(3) 0.26783(15) 0.08220(17) 0.0255(9) Uani d . 1 . . C
H7A 0.8159 0.2791 0.0516 0.031 Uiso calc R 1 . . H
H7B 0.7059 0.2594 0.0640 0.031 Uiso calc R 1 . . H
C8 0.8588(3) 0.32969(15) 0.15548(17) 0.0253(9) Uani d . 1 . . C
H8A 0.8484 0.3630 0.1744 0.030 Uiso calc R 1 . . H
H8B 0.9095 0.3351 0.1266 0.030 Uiso calc RD 1 . . H
C9 0.6715(3) 0.30444(13) 0.16498(17) 0.0235(9) Uani d . 1 . . C
H9A 0.6077 0.3020 0.1418 0.028 Uiso calc R 1 . . H
H9B 0.6665 0.3348 0.1900 0.028 Uiso calc R 1 . . H
C10 0.7237(4) 0.36121(16) 0.08515(19) 0.0325(11) Uani d . 1 . . C
H10A 0.7776 0.3706 0.0601 0.039 Uiso calc R 1 . . H
H10B 0.7086 0.3904 0.1096 0.039 Uiso calc R 1 . . H
H10C 0.6635 0.3519 0.0619 0.039 Uiso calc R 1 . . H
C11A 0.7013(3) 0.08610(15) 0.38720(16) 0.0212(9) Uani d . 1 . . C
C11B 0.8720(3) 0.12824(15) 0.44801(16) 0.0223(9) Uani d . 1 . . C
C12A 0.6562(3) 0.13493(18) 0.37883(18) 0.0316(10) Uani d . 1 . . C
H12A 0.6970 0.1639 0.3723 0.038 Uiso calc R 1 . . H
C12B 0.8198(4) 0.12136(18) 0.49782(18) 0.0346(11) Uani d . 1 . . C
H12B 0.7735 0.0939 0.4997 0.042 Uiso calc R 1 . . H
C13A 0.5515(3) 0.1408(2) 0.3802(2) 0.0396(12) Uani d . 1 . . C
H13A 0.5220 0.1736 0.3754 0.048 Uiso calc R 1 . . H
C13B 0.8338(4) 0.1538(2) 0.5447(2) 0.0450(13) Uani d . 1 . . C
H13B 0.7959 0.1488 0.5774 0.054 Uiso calc R 1 . . H
C14A 0.4903(3) 0.0975(2) 0.3887(2) 0.0424(12) Uani d . 1 . . C
H14A 0.4195 0.1011 0.3886 0.051 Uiso calc R 1 . . H
C14B 0.9031(4) 0.1934(2) 0.5437(2) 0.0473(13) Uani d . 1 . . C
H14B 0.9115 0.2159 0.5753 0.057 Uiso calc R 1 . . H
C15A 0.5344(3) 0.0496(2) 0.3971(2) 0.0426(13) Uani d . 1 . . C
H15A 0.4931 0.0207 0.4032 0.051 Uiso calc R 1 . . H
C15B 0.9602(4) 0.1998(2) 0.4958(2) 0.0481(14) Uani d . 1 . . C
H15B 1.0100 0.2257 0.4955 0.058 Uiso calc R 1 . . H
C16A 0.6388(3) 0.04338(17) 0.39657(19) 0.0299(10) Uani d . 1 . . C
H16A 0.6676 0.0105 0.4025 0.036 Uiso calc R 1 . . H
C16B 0.9435(4) 0.16731(18) 0.4473(2) 0.0366(12) Uani d . 1 . . C
H16B 0.9812 0.1723 0.4144 0.044 Uiso calc R 1 . . H
C21A 0.9268(3) -0.00966(15) 0.20933(16) 0.0222(9) Uani d . 1 . . C
C21B 0.7674(3) -0.01477(14) 0.28391(16) 0.0193(8) Uani d . 1 . . C
C22A 0.9703(3) -0.05854(16) 0.20211(19) 0.0320(10) Uani d . 1 . . C
H22A 0.9850 -0.0798 0.2342 0.038 Uiso calc R 1 . . H
C22B 0.7441(3) -0.05770(16) 0.31862(19) 0.0321(10) Uani d . 1 . . C
H22B 0.7957 -0.0730 0.3421 0.039 Uiso calc R 1 . . H
C23A 0.9916(4) -0.0753(2) 0.1467(2) 0.0494(14) Uani d . 1 . . C
H23A 1.0215 -0.1079 0.1418 0.059 Uiso calc R 1 . . H
C23B 0.6474(4) -0.0774(2) 0.3186(2) 0.0427(12) Uani d . 1 . . C
H23B 0.6339 -0.1058 0.3424 0.051 Uiso calc R 1 . . H
C24A 0.9691(4) -0.0446(2) 0.0992(2) 0.0481(14) Uani d . 1 . . C
H24A 0.9859 -0.0557 0.0623 0.058 Uiso calc R 1 . . H
C24B 0.5696(4) -0.0562(2) 0.2843(3) 0.0470(14) Uani d . 1 . . C
H24B 0.5035 -0.0694 0.2858 0.056 Uiso calc R 1 . . H
C25A 0.9226(4) 0.00182(19) 0.1060(2) 0.0436(13) Uani d . 1 . . C
H25A 0.9042 0.0220 0.0736 0.052 Uiso calc R 1 . . H
C25B 0.5894(3) -0.0163(2) 0.2484(2) 0.0452(13) Uani d . 1 . . C
H25B 0.5369 -0.0023 0.2245 0.054 Uiso calc R 1 . . H
C26A 0.9018(3) 0.01968(17) 0.16111(17) 0.0308(10) Uani d . 1 . . C
H26A 0.8706 0.0520 0.1653 0.037 Uiso calc R 1 . . H
C26B 0.6893(3) 0.00458(18) 0.2468(2) 0.0373(11) Uani d . 1 . . C
H26B 0.7029 0.0313 0.2210 0.045 Uiso calc R 1 . . H
C31A 1.1484(3) 0.13973(15) 0.36416(17) 0.0215(9) Uani d . 1 . . C
C31B 1.1597(3) 0.05372(14) 0.29157(17) 0.0201(9) Uani d . 1 . . C
C32A 1.2091(3) 0.13792(17) 0.41579(18) 0.0295(10) Uani d . 1 . . C
H32A 1.2033 0.1100 0.4413 0.035 Uiso calc R 1 . . H
C32B 1.1420(3) 0.04843(19) 0.23168(19) 0.0334(11) Uani d . 1 . . C
H32B 1.0810 0.0604 0.2140 0.040 Uiso calc R 1 . . H
C33A 1.2772(4) 0.17752(18) 0.42868(19) 0.0359(11) Uani d . 1 . . C
H33A 1.3184 0.1758 0.4627 0.043 Uiso calc R 1 . . H
C33B 1.2149(4) 0.0254(2) 0.1986(2) 0.0467(13) Uani d . 1 . . C
H33B 1.2027 0.0224 0.1586 0.056 Uiso calc R 1 . . H
C34A 1.2857(4) 0.21958(18) 0.3922(2) 0.0412(12) Uani d . 1 . . C
H34A 1.3314 0.2464 0.4016 0.049 Uiso calc R 1 . . H
C34B 1.3029(4) 0.0071(2) 0.2230(2) 0.0490(14) Uani d . 1 . . C
H34B 1.3507 -0.0090 0.2002 0.059 Uiso calc R 1 . . H
C35A 1.2259(4) 0.22149(19) 0.3418(2) 0.0470(13) Uani d . 1 . . C
H35A 1.2314 0.2499 0.3169 0.056 Uiso calc R 1 . . H
C35B 1.3216(4) 0.0125(2) 0.2811(2) 0.0471(13) Uani d . 1 . . C
H35B 1.3833 0.0007 0.2981 0.057 Uiso calc R 1 . . H
C36A 1.1583(3) 0.18237(17) 0.3276(2) 0.0360(11) Uani d . 1 . . C
H36A 1.1184 0.1843 0.2931 0.043 Uiso calc R 1 . . H
C36B 1.2510(3) 0.03505(18) 0.3153(2) 0.0343(11) Uani d . 1 . . C
H36B 1.2650 0.0378 0.3552 0.041 Uiso calc R 1 . . H
C41A 0.6276(3) 0.27088(15) 0.27855(18) 0.0244(9) Uani d . 1 . . C
C41B 0.5740(3) 0.20461(16) 0.18605(18) 0.0250(9) Uani d . 1 . . C
C42A 0.6786(4) 0.26903(17) 0.33218(18) 0.0332(11) Uani d . 1 . . C
H42A 0.7436 0.2543 0.3359 0.040 Uiso calc R 1 . . H
C42B 0.5277(4) 0.17226(18) 0.2259(2) 0.0402(12) Uani d . 1 . . C
H42B 0.5502 0.1728 0.2648 0.048 Uiso calc R 1 . . H
C43A 0.6334(5) 0.2891(2) 0.3808(2) 0.0518(14) Uani d . 1 . . C
H43A 0.6688 0.2874 0.4168 0.062 Uiso calc R 1 . . H
C43B 0.4486(4) 0.1394(2) 0.2080(3) 0.0516(14) Uani d . 1 . . C
H43B 0.4186 0.1179 0.2351 0.062 Uiso calc R 1 . . H
C44A 0.5394(5) 0.31115(19) 0.3773(2) 0.0562(16) Uani d . 1 . . C
H44A 0.5106 0.3248 0.4103 0.067 Uiso calc R 1 . . H
C44B 0.4135(4) 0.1378(2) 0.1506(3) 0.0531(14) Uani d . 1 . . C
H44B 0.3611 0.1150 0.1387 0.064 Uiso calc R 1 . . H
C45A 0.4871(5) 0.3130(2) 0.3241(3) 0.0554(15) Uani d . 1 . . C
H45A 0.4221 0.3278 0.3212 0.067 Uiso calc R 1 . . H
C45B 0.4565(4) 0.1701(2) 0.1113(2) 0.0440(13) Uani d . 1 . . C
H45B 0.4322 0.1698 0.0726 0.053 Uiso calc R 1 . . H
C46A 0.5299(3) 0.29332(19) 0.2750(2) 0.0418(12) Uani d . 1 . . C
H46A 0.4936 0.2950 0.2393 0.050 Uiso calc R 1 . . H
C46B 0.5371(3) 0.20363(18) 0.12878(19) 0.0343(10) Uani d . 1 . . C
H46B 0.5659 0.2254 0.1016 0.041 Uiso calc R 1 . . H
C51A 0.9522(3) 0.20103(17) 0.08136(16) 0.0262(9) Uani d . 1 . . C
C51B 0.7578(3) 0.15728(16) 0.07079(18) 0.0273(10) Uani d . 1 . . C
C52A 0.9963(3) 0.15151(18) 0.0781(2) 0.0344(11) Uani d . 1 . . C
H52A 0.9603 0.1226 0.0904 0.041 Uiso calc R 1 . . H
C52B 0.7042(4) 0.11782(17) 0.0952(2) 0.0415(12) Uani d . 1 . . C
H52B 0.7032 0.1146 0.1355 0.050 Uiso calc R 1 . . H
C53A 1.0910(4) 0.1448(2) 0.0571(2) 0.0442(13) Uani d . 1 . . C
H53A 1.1190 0.1115 0.0555 0.053 Uiso calc R 1 . . H
C53B 0.6508(4) 0.0823(2) 0.0589(3) 0.0617(17) Uani d . 1 . . C
H53B 0.6133 0.0556 0.0752 0.074 Uiso calc R 1 . . H
C54A 1.1452(4) 0.1866(2) 0.0386(2) 0.0470(14) Uani d . 1 . . C
H54A 1.2108 0.1821 0.0255 0.056 Uiso calc R 1 . . H
C54B 0.6529(5) 0.0863(3) 0.0002(3) 0.0649(17) Uani d . 1 . . C
H54B 0.6163 0.0626 -0.0234 0.078 Uiso calc R 1 . . H
C55A 1.1030(4) 0.2349(2) 0.0396(2) 0.0461(13) Uani d . 1 . . C
H55A 1.1393 0.2629 0.0252 0.055 Uiso calc R 1 . . H
C55B 0.7074(5) 0.1241(3) -0.0239(3) 0.0694(18) Uani d . 1 . . C
H55B 0.7103 0.1259 -0.0642 0.083 Uiso calc R 1 . . H
C56A 1.0066(3) 0.24368(17) 0.06150(18) 0.0322(10) Uani d . 1 . . C
H56A 0.9794 0.2772 0.0628 0.039 Uiso calc RD 1 . . H
C56B 0.7594(4) 0.1607(2) 0.0104(2) 0.0492(13) Uani d . 1 . . C
H56B 0.7954 0.1875 -0.0068 0.059 Uiso calc R 1 . . H
C61A 1.0518(3) 0.28902(17) 0.19975(16) 0.0266(9) Uani d . 1 . . C
C61B 0.9073(3) 0.32007(15) 0.27978(17) 0.0248(10) Uani d . 1 . . C
C62A 1.1137(3) 0.24683(19) 0.19267(19) 0.0386(11) Uani d . 1 . . C
H62A 1.0867 0.2132 0.1919 0.046 Uiso calc R 1 . . H
C62B 0.9747(4) 0.30707(17) 0.32586(18) 0.0333(11) Uani d . 1 . . C
H62B 1.0246 0.2818 0.3206 0.040 Uiso calc R 1 . . H
C63A 1.2194(4) 0.2551(2) 0.1865(2) 0.0533(15) Uani d . 1 . . C
H63A 1.2626 0.2267 0.1820 0.064 Uiso calc R 1 . . H
C63B 0.9690(4) 0.3309(2) 0.3792(2) 0.0475(14) Uani d . 1 . . C
H63B 1.0153 0.3219 0.4095 0.057 Uiso calc R 1 . . H
C64A 1.2591(4) 0.3050(3) 0.1872(2) 0.0593(18) Uani d . 1 . . C
H64A 1.3289 0.3100 0.1832 0.071 Uiso calc R 1 . . H
C64B 0.8949(5) 0.3679(2) 0.3880(2) 0.0527(16) Uani d . 1 . . C
H64B 0.8905 0.3834 0.4244 0.063 Uiso calc R 1 . . H
C65A 1.1973(4) 0.3463(3) 0.1934(2) 0.0536(15) Uani d . 1 . . C
H65A 1.2241 0.3800 0.1938 0.064 Uiso calc R 1 . . H
C65B 0.8274(4) 0.38208(18) 0.3429(2) 0.0467(14) Uani d . 1 . . C
H65B 0.7784 0.4077 0.3485 0.056 Uiso calc R 1 . . H
C66A 1.0948(4) 0.33857(19) 0.1992(2) 0.0401(12) Uani d . 1 . . C
H66A 1.0525 0.3675 0.2029 0.048 Uiso calc R 1 . . H
C66B 0.8329(4) 0.35795(17) 0.2893(2) 0.0352(11) Uani d . 1 . . C
H66B 0.7864 0.3671 0.2592 0.042 Uiso calc R 1 . . H

loop_
_atom_site_aniso_label
_atom_site_aniso_U_11
_atom_site_aniso_U_22
_atom_site_aniso_U_33
_atom_site_aniso_U_12
_atom_site_aniso_U_13
_atom_site_aniso_U_23
Ru1 0.01471(15) 0.01383(14) 0.01470(14) -0.00060(14) -0.00021(12) 0.00210(13)
Ru2 0.01867(17) 0.01274(15) 0.01687(16) 0.00091(15) -0.00185(13) 0.00067(14)
Cl1 0.0387(6) 0.0285(6) 0.0322(6) 0.0013(5) -0.0044(5) 0.0067(5)
Cl2 0.0320(6) 0.0230(5) 0.0328(6) 0.0029(4) -0.0037(5) 0.0025(4)
Cl3 0.0337(6) 0.0250(5) 0.0311(6) -0.0021(5) -0.0021(5) 0.0059(4)
P1 0.0176(5) 0.0186(5) 0.0169(5) -0.0015(4) 0.0019(4) 0.0017(4)
P2 0.0166(5) 0.0163(5) 0.0164(5) 0.0007(4) 0.0008(4) 0.0009(4)
P3 0.0165(5) 0.0196(5) 0.0168(5) -0.0019(4) -0.0013(4) 0.0031(4)
P4 0.0204(5) 0.0148(5) 0.0190(5) 0.0011(4) -0.0003(4) 0.0007(4)
P5 0.0233(6) 0.0179(5) 0.0196(5) 0.0014(5) -0.0020(4) -0.0013(4)
P6 0.0225(5) 0.0176(5) 0.0180(5) -0.0019(4) 0.0020(4) -0.0001(4)
P7 0.0305(7) 0.0469(7) 0.0312(7) 0.0028(6) -0.0018(5) -0.0073(6)
F1 0.0344(17) 0.077(2) 0.087(3) -0.0128(16) -0.0034(16) 0.0018(19)
F2 0.062(2) 0.078(2) 0.0545(19) -0.0260(18) -0.0248(16) 0.0264(17)
F3 0.113(4) 0.088(3) 0.142(4) 0.048(3) -0.030(3) -0.073(3)
F4 0.091(3) 0.0432(18) 0.083(3) -0.0047(18) 0.001(2) -0.0184(17)
F5 0.0322(18) 0.171(4) 0.076(2) -0.002(2) 0.0100(17) 0.039(3)
F6 0.063(2) 0.145(3) 0.0396(19) 0.023(2) -0.0137(16) 0.008(2)
O1 0.067(3) 0.065(3) 0.082(3) -0.013(2) 0.005(2) 0.014(2)
C1A 0.049(4) 0.070(4) 0.052(3) -0.004(3) 0.011(3) 0.005(3)
C1 0.020(2) 0.022(2) 0.018(2) -0.0041(18) -0.0016(16) 0.0066(17)
C2A 0.076(5) 0.060(4) 0.086(5) 0.008(4) -0.004(4) -0.007(4)
C2 0.031(2) 0.027(2) 0.030(2) 0.000(2) -0.001(2) 0.0088(19)
C3 0.018(2) 0.0168(19) 0.022(2) 0.0029(16) -0.0012(16) 0.0043(16)
C4 0.023(2) 0.028(2) 0.0140(19) 0.0028(18) -0.0011(16) 0.0067(17)
C5 0.023(2) 0.017(2) 0.019(2) -0.0012(17) 0.0017(17) 0.0069(16)
C6 0.027(2) 0.022(2) 0.023(2) 0.0076(18) 0.0060(18) 0.0059(18)
C7 0.026(2) 0.027(2) 0.023(2) 0.0059(18) -0.0043(18) 0.0047(18)
C8 0.034(3) 0.0175(19) 0.025(2) -0.0011(18) 0.0091(19) 0.0060(17)
C9 0.028(2) 0.0123(19) 0.030(2) 0.0053(17) 0.0005(18) 0.0024(16)
C10 0.037(3) 0.028(2) 0.033(3) 0.008(2) 0.003(2) 0.008(2)
C11A 0.017(2) 0.031(2) 0.0155(19) 0.0015(17) 0.0041(16) 0.0021(16)
C11B 0.024(2) 0.024(2) 0.019(2) 0.0012(18) -0.0023(17) -0.0054(17)
C12A 0.029(3) 0.036(3) 0.031(2) 0.002(2) 0.006(2) 0.008(2)
C12B 0.045(3) 0.038(3) 0.022(2) -0.014(2) 0.006(2) 0.0001(19)
C13A 0.031(3) 0.047(3) 0.041(3) 0.013(2) 0.006(2) 0.012(2)
C13B 0.050(3) 0.056(3) 0.029(3) -0.011(3) 0.006(2) -0.016(2)
C14A 0.018(2) 0.067(4) 0.043(3) 0.001(3) 0.004(2) -0.004(3)
C14B 0.051(3) 0.058(4) 0.033(3) -0.005(3) 0.004(2) -0.022(2)
C15A 0.028(3) 0.057(3) 0.045(3) -0.013(2) 0.016(2) -0.008(3)
C15B 0.048(3) 0.047(3) 0.049(3) -0.019(3) 0.002(3) -0.015(3)
C16A 0.022(2) 0.031(2) 0.037(3) -0.001(2) 0.005(2) -0.003(2)
C16B 0.038(3) 0.038(3) 0.034(3) -0.005(2) 0.009(2) -0.010(2)
C21A 0.022(2) 0.024(2) 0.020(2) 0.0005(17) 0.0009(17) -0.0020(17)
C21B 0.017(2) 0.018(2) 0.023(2) -0.0060(16) 0.0024(17) -0.0040(16)
C22A 0.041(3) 0.027(2) 0.028(2) 0.010(2) 0.003(2) -0.0003(19)
C22B 0.033(3) 0.027(2) 0.035(3) -0.013(2) 0.000(2) -0.003(2)
C23A 0.061(4) 0.048(3) 0.040(3) 0.026(3) 0.006(3) -0.015(2)
C23B 0.041(3) 0.045(3) 0.042(3) -0.020(2) 0.002(2) -0.003(2)
C24A 0.061(4) 0.059(4) 0.025(3) 0.014(3) 0.009(2) -0.011(2)
C24B 0.031(3) 0.041(3) 0.070(4) -0.020(2) 0.013(3) -0.025(3)
C25A 0.071(4) 0.040(3) 0.020(2) 0.002(3) 0.003(2) -0.003(2)
C25B 0.018(2) 0.052(3) 0.065(4) 0.006(2) -0.010(2) -0.009(3)
C26A 0.042(3) 0.029(2) 0.022(2) 0.010(2) 0.002(2) -0.0022(19)
C26B 0.023(2) 0.038(3) 0.051(3) -0.003(2) 0.000(2) -0.001(2)
C31A 0.0124(19) 0.026(2) 0.026(2) -0.0071(16) -0.0010(16) -0.0026(17)
C31B 0.013(2) 0.021(2) 0.027(2) -0.0009(16) 0.0037(17) 0.0039(17)
C32A 0.036(3) 0.031(2) 0.021(2) -0.006(2) -0.0035(19) -0.0023(18)
C32B 0.018(2) 0.061(3) 0.021(2) -0.004(2) 0.0013(19) 0.005(2)
C33A 0.039(3) 0.045(3) 0.023(2) -0.006(2) -0.004(2) -0.011(2)
C33B 0.036(3) 0.080(4) 0.024(2) -0.016(3) 0.010(2) -0.014(3)
C34A 0.041(3) 0.042(3) 0.041(3) -0.015(2) 0.001(2) -0.009(2)
C34B 0.031(3) 0.065(4) 0.053(3) -0.004(3) 0.020(3) -0.014(3)
C35A 0.051(3) 0.038(3) 0.051(3) -0.021(2) -0.012(3) 0.013(2)
C35B 0.028(3) 0.062(4) 0.052(3) 0.014(2) 0.005(2) 0.000(3)
C36A 0.036(3) 0.034(3) 0.037(3) -0.015(2) -0.013(2) 0.015(2)
C36B 0.029(3) 0.043(3) 0.031(2) 0.010(2) 0.001(2) -0.001(2)
C41A 0.028(2) 0.018(2) 0.029(2) -0.0029(18) 0.0088(19) -0.0012(17)
C41B 0.018(2) 0.020(2) 0.037(2) 0.0053(18) -0.0053(17) 0.0012(19)
C42A 0.038(3) 0.032(2) 0.030(3) -0.002(2) 0.008(2) 0.003(2)
C42B 0.036(3) 0.035(3) 0.049(3) -0.012(2) 0.001(2) 0.003(2)
C43A 0.075(4) 0.054(3) 0.028(3) -0.019(3) 0.012(3) -0.002(2)
C43B 0.040(3) 0.043(3) 0.071(4) -0.019(3) -0.006(3) 0.008(3)
C44A 0.082(5) 0.036(3) 0.054(4) -0.012(3) 0.041(3) -0.015(3)
C44B 0.038(3) 0.044(3) 0.075(4) -0.013(3) -0.017(3) -0.010(3)
C45A 0.054(3) 0.046(3) 0.069(4) 0.012(3) 0.031(3) -0.002(3)
C45B 0.036(3) 0.043(3) 0.051(3) -0.004(2) -0.020(2) -0.014(3)
C46A 0.033(3) 0.044(3) 0.049(3) 0.013(2) 0.010(2) 0.000(2)
C46B 0.036(3) 0.035(2) 0.032(2) 0.003(2) -0.006(2) 0.001(2)
C51A 0.027(2) 0.033(2) 0.019(2) 0.003(2) 0.0040(17) -0.0048(18)
C51B 0.024(2) 0.027(2) 0.030(2) -0.0003(18) -0.0066(19) -0.0136(19)
C52A 0.035(3) 0.030(3) 0.038(3) 0.007(2) 0.003(2) 0.001(2)
C52B 0.049(3) 0.031(3) 0.045(3) 0.002(2) 0.001(2) -0.017(2)
C53A 0.040(3) 0.046(3) 0.047(3) 0.024(3) 0.007(2) -0.006(3)
C53B 0.057(4) 0.038(3) 0.090(5) -0.018(3) -0.003(3) -0.020(3)
C54A 0.032(3) 0.075(4) 0.035(3) 0.013(3) 0.011(2) -0.002(3)
C54B 0.053(4) 0.069(4) 0.072(4) -0.002(3) -0.008(3) -0.044(4)
C55A 0.052(3) 0.053(3) 0.036(3) -0.006(3) 0.019(2) 0.006(2)
C55B 0.062(4) 0.099(5) 0.046(3) 0.002(4) -0.013(3) -0.032(3)
C56A 0.037(3) 0.033(2) 0.027(2) 0.001(2) 0.006(2) -0.0027(19)
C56B 0.058(3) 0.058(3) 0.031(3) -0.006(3) -0.010(2) -0.013(2)
C61A 0.021(2) 0.043(3) 0.016(2) -0.002(2) 0.0012(16) -0.0011(19)
C61B 0.031(2) 0.022(2) 0.022(2) -0.0162(19) 0.011(2) -0.0025(17)
C62A 0.034(3) 0.049(3) 0.033(3) 0.003(2) -0.002(2) 0.005(2)
C62B 0.042(3) 0.032(3) 0.026(2) -0.016(2) 0.004(2) 0.0001(19)
C63A 0.035(3) 0.084(4) 0.041(3) 0.027(3) 0.004(2) 0.005(3)
C63B 0.061(4) 0.056(3) 0.026(3) -0.034(3) 0.001(2) -0.004(2)
C64A 0.029(3) 0.119(6) 0.030(3) -0.018(4) 0.001(2) 0.019(3)
C64B 0.082(4) 0.043(3) 0.036(3) -0.032(3) 0.024(3) -0.021(3)
C65A 0.032(3) 0.088(4) 0.041(3) -0.020(3) 0.007(2) -0.004(3)
C65B 0.058(4) 0.028(3) 0.056(3) -0.015(2) 0.029(3) -0.019(2)
C66A 0.036(3) 0.045(3) 0.040(3) -0.016(2) 0.009(2) -0.009(2)
C66B 0.042(3) 0.027(2) 0.038(3) -0.012(2) 0.016(2) -0.012(2)

loop_
_atom_type_symbol
_atom_type_description
_atom_type_scat_dispersion_real
_atom_type_scat_dispersion_imag
_atom_type_scat_source
C C 0.0033 0.0016 'International Tables Vol C Tables 4.2.6.8 and 6.1.1.4'
H H 0.0000 0.0000 'International Tables Vol C Tables 4.2.6.8 and 6.1.1.4'
F F 0.0171 0.0103 'International Tables Vol C Tables 4.2.6.8 and 6.1.1.4'
P P 0.1023 0.0942 'International Tables Vol C Tables 4.2.6.8 and 6.1.1.4'
Cl Cl 0.1484 0.1585 'International Tables Vol C Tables 4.2.6.8 and 6.1.1.4'
Ru Ru -1.2594 0.8363 'International Tables Vol C Tables 4.2.6.8 and 6.1.1.4'
O O 0.0106 0.0060 'International Tables Vol C Tables 4.2.6.8 and 6.1.1.4'

loop_
_geom_angle_atom_site_label_1
_geom_angle_atom_site_label_2
_geom_angle_atom_site_label_3
_geom_angle
_geom_angle_publ_flag
P1 Ru1 P3 89.55(4) yes
P1 Ru1 P2 86.35(4) yes
P3 Ru1 P2 86.97(4) yes
P1 Ru1 Cl3 91.04(4) no
P3 Ru1 Cl3 101.30(4) no
P2 Ru1 Cl3 171.32(4) no
P1 Ru1 Cl2 99.06(4) no
P3 Ru1 Cl2 171.32(4) no
P2 Ru1 Cl2 94.61(4) no
Cl3 Ru1 Cl2 77.62(4) yes
P1 Ru1 Cl1 169.07(4) no
P3 Ru1 Cl1 92.89(4) no
P2 Ru1 Cl1 104.41(4) no
Cl3 Ru1 Cl1 78.04(4) yes
Cl2 Ru1 Cl1 78.44(4) yes
P1 Ru1 Ru2 124.55(3) no
P3 Ru1 Ru2 126.79(3) no
P2 Ru1 Ru2 129.45(3) no
Cl3 Ru1 Ru2 46.72(3) no
Cl2 Ru1 Ru2 46.62(3) no
Cl1 Ru1 Ru2 46.56(3) no
P4 Ru2 P6 89.24(4) yes
P4 Ru2 P5 88.82(5) yes
P6 Ru2 P5 87.37(4) yes
P4 Ru2 Cl1 164.54(4) no
P6 Ru2 Cl1 105.98(4) no
P5 Ru2 Cl1 89.17(4) no
P4 Ru2 Cl2 88.08(4) no
P6 Ru2 Cl2 164.47(4) no
P5 Ru2 Cl2 107.86(4) no
Cl1 Ru2 Cl2 77.96(4) yes
P4 Ru2 Cl3 106.14(4) no
P6 Ru2 Cl3 89.42(4) no
P5 Ru2 Cl3 164.66(4) no
Cl1 Ru2 Cl3 77.31(4) yes
Cl2 Ru2 Cl3 76.67(4) yes
P4 Ru2 Ru1 125.70(3) no
P6 Ru2 Ru1 126.31(3) no
P5 Ru2 Ru1 127.00(3) no
Cl1 Ru2 Ru1 46.39(3) no
Cl2 Ru2 Ru1 46.17(3) no
Cl3 Ru2 Ru1 45.92(3) no
Ru1 Cl1 Ru2 87.05(4) yes
Ru1 Cl2 Ru2 87.21(4) yes
Ru1 Cl3 Ru2 87.36(4) yes
C11A P1 C5 105.42(17) no
C11A P1 C11B 98.50(18) no
C5 P1 C11B 101.90(18) no
C11A P1 Ru1 115.68(13) no
C5 P1 Ru1 114.38(12) no
C11B P1 Ru1 118.72(13) no
C21A P2 C21B 97.78(17) no
C21A P2 C3 105.05(17) no
C21B P2 C3 103.11(18) no
C21A P2 Ru1 119.13(13) no
C21B P2 Ru1 117.26(12) no
C3 P2 Ru1 112.31(13) no
C31A P3 C4 104.12(18) no
C31A P3 C31B 97.36(17) no
C4 P3 C31B 102.20(18) no
C31A P3 Ru1 119.84(13) no
C4 P3 Ru1 112.86(13) no
C31B P3 Ru1 117.83(13) no
C41A P4 C41B 98.82(18) no
C41A P4 C9 100.36(18) no
C41B P4 C9 103.72(18) no
C41A P4 Ru2 122.27(15) no
C41B P4 Ru2 113.97(13) no
C9 P4 Ru2 114.91(13) no
C51B P5 C51A 98.15(19) no
C51B P5 C7 100.87(19) no
C51A P5 C7 103.86(19) no
C51B P5 Ru2 121.93(15) no
C51A P5 Ru2 114.37(14) no
C7 P5 Ru2 114.87(13) no
C61B P6 C61A 99.37(19) no
C61B P6 C8 103.80(19) no
C61A P6 C8 101.92(18) no
C61B P6 Ru2 113.20(12) no
C61A P6 Ru2 120.97(15) no
C8 P6 Ru2 115.11(13) no
F3 P7 F1 89.8(2) no
F3 P7 F5 91.4(3) no
F1 P7 F5 178.8(2) no
F3 P7 F2 89.9(2) no
F1 P7 F2 90.27(18) no
F5 P7 F2 89.79(18) no
F3 P7 F4 179.0(3) no
F1 P7 F4 89.58(19) no
F5 P7 F4 89.2(2) no
F2 P7 F4 89.3(2) no
F3 P7 F6 91.4(2) no
F1 P7 F6 90.11(19) no
F5 P7 F6 89.8(2) no
F2 P7 F6 178.6(2) no
F4 P7 F6 89.4(2) no
C1A O1 H1 109.5 no
O1 C1A C2A 113.0(5) no
O1 C1A H1AA 109.0 no
C2A C1A H1AA 109.0 no
O1 C1A H1AB 109.0 no
C2A C1A H1AB 109.0 no
H1AA C1A H1AB 107.8 no
C2 C1 C4 108.8(3) no
C2 C1 C5 107.5(3) no
C4 C1 C5 110.7(3) no
C2 C1 C3 107.1(3) no
C4 C1 C3 110.9(3) no
C5 C1 C3 111.7(3) no
C1A C2A H2AC 109.5 no
C1A C2A H2AB 109.5 no
H2AC C2A H2AB 109.5 no
C1A C2A H2AA 109.5 no
H2AC C2A H2AA 109.5 no
H2AB C2A H2AA 109.5 no
C1 C2 H2A 109.5 no
C1 C2 H2B 109.5 no
H2A C2 H2B 109.5 no
C1 C2 H2C 109.5 no
H2A C2 H2C 109.5 no
H2B C2 H2C 109.5 no
C1 C3 P2 115.2(3) no
C1 C3 H3A 108.5 no
P2 C3 H3A 108.5 no
C1 C3 H3B 108.5 no
P2 C3 H3B 108.5 no
H3A C3 H3B 107.5 no
C1 C4 P3 114.2(3) no
C1 C4 H4A 108.7 no
P3 C4 H4A 108.7 no
C1 C4 H4B 108.7 no
P3 C4 H4B 108.7 no
H4A C4 H4B 107.6 no
C1 C5 P1 115.2(2) no
C1 C5 H5A 108.5 no
P1 C5 H5A 108.5 no
C1 C5 H5B 108.5 no
P1 C5 H5B 108.5 no
H5A C5 H5B 107.5 no
C8 C6 C9 112.6(3) no
C8 C6 C7 111.7(3) no
C9 C6 C7 111.5(3) no
C8 C6 C10 107.4(3) no
C9 C6 C10 106.3(3) no
C7 C6 C10 107.0(3) no
C6 C7 P5 117.3(3) no
C6 C7 H7A 108.0 no
P5 C7 H7A 108.0 no
C6 C7 H7B 108.0 no
P5 C7 H7B 108.0 no
H7A C7 H7B 107.2 no
C6 C8 P6 117.7(3) no
C6 C8 H8A 107.9 no
P6 C8 H8A 107.9 no
C6 C8 H8B 107.9 no
P6 C8 H8B 107.9 no
H8A C8 H8B 107.2 no
C6 C9 P4 117.5(3) no
C6 C9 H9A 107.9 no
P4 C9 H9A 107.9 no
C6 C9 H9B 107.9 no
P4 C9 H9B 107.9 no
H9A C9 H9B 107.2 no
C6 C10 H10A 109.5 no
C6 C10 H10B 109.5 no
H10A C10 H10B 109.5 no
C6 C10 H10C 109.5 no
H10A C10 H10C 109.5 no
H10B C10 H10C 109.5 no
C16A C11A C12A 118.7(4) no
C16A C11A P1 125.1(3) no
C12A C11A P1 116.1(3) no
C16B C11B C12B 118.0(4) no
C16B C11B P1 124.0(3) no
C12B C11B P1 118.0(3) no
C13A C12A C11A 120.6(4) no
C13A C12A H12A 119.7 no
C11A C12A H12A 119.7 no
C13B C12B C11B 121.8(4) no
C13B C12B H12B 119.1 no
C11B C12B H12B 119.1 no
C12A C13A C14A 119.8(4) no
C12A C13A H13A 120.1 no
C14A C13A H13A 120.1 no
C14B C13B C12B 120.3(4) no
C14B C13B H13B 119.8 no
C12B C13B H13B 119.8 no
C15A C14A C13A 119.7(4) no
C15A C14A H14A 120.1 no
C13A C14A H14A 120.1 no
C13B C14B C15B 119.5(4) no
C13B C14B H14B 120.2 no
C15B C14B H14B 120.2 no
C14A C15A C16A 121.0(4) no
C14A C15A H15A 119.5 no
C16A C15A H15A 119.5 no
C14B C15B C16B 119.8(5) no
C14B C15B H15B 120.1 no
C16B C15B H15B 120.1 no
C15A C16A C11A 120.1(4) no
C15A C16A H16A 119.9 no
C11A C16A H16A 119.9 no
C11B C16B C15B 120.4(4) no
C11B C16B H16B 119.8 no
C15B C16B H16B 119.8 no
C26A C21A C22A 118.8(4) no
C26A C21A P2 119.0(3) no
C22A C21A P2 122.0(3) no
C26B C21B C22B 117.2(4) no
C26B C21B P2 118.1(3) no
C22B C21B P2 124.6(3) no
C23A C22A C21A 119.4(4) no
C23A C22A H22A 120.3 no
C21A C22A H22A 120.3 no
C23B C22B C21B 121.2(5) no
C23B C22B H22B 119.4 no
C21B C22B H22B 119.4 no
C24A C23A C22A 120.8(4) no
C24A C23A H23A 119.6 no
C22A C23A H23A 119.6 no
C22B C23B C24B 121.1(5) no
C22B C23B H23B 119.4 no
C24B C23B H23B 119.4 no
C25A C24A C23A 119.6(4) no
C25A C24A H24A 120.2 no
C23A C24A H24A 120.2 no
C25B C24B C23B 119.7(5) no
C25B C24B H24B 120.1 no
C23B C24B H24B 120.1 no
C24A C25A C26A 120.5(5) no
C24A C25A H25A 119.8 no
C26A C25A H25A 119.8 no
C24B C25B C26B 120.4(5) no
C24B C25B H25B 119.8 no
C26B C25B H25B 119.8 no
C21A C26A C25A 120.7(4) no
C21A C26A H26A 119.6 no
C25A C26A H26A 119.6 no
C21B C26B C25B 120.2(4) no
C21B C26B H26B 119.9 no
C25B C26B H26B 119.9 no
C36A C31A C32A 118.4(4) no
C36A C31A P3 118.1(3) no
C32A C31A P3 123.2(3) no
C36B C31B C32B 117.4(4) no
C36B C31B P3 120.3(3) no
C32B C31B P3 122.3(3) no
C33A C32A C31A 119.7(4) no
C33A C32A H32A 120.1 no
C31A C32A H32A 120.1 no
C33B C32B C31B 119.9(4) no
C33B C32B H32B 120.0 no
C31B C32B H32B 120.0 no
C34A C33A C32A 121.2(4) no
C34A C33A H33A 119.4 no
C32A C33A H33A 119.4 no
C34B C33B C32B 121.4(5) no
C34B C33B H33B 119.3 no
C32B C33B H33B 119.3 no
C35A C34A C33A 119.1(4) no
C35A C34A H34A 120.4 no
C33A C34A H34A 120.4 no
C33B C34B C35B 119.2(4) no
C33B C34B H34B 120.4 no
C35B C34B H34B 120.4 no
C36A C35A C34A 121.0(4) no
C36A C35A H35A 119.5 no
C34A C35A H35A 119.5 no
C34B C35B C36B 121.0(5) no
C34B C35B H35B 119.5 no
C36B C35B H35B 119.5 no
C35A C36A C31A 120.6(4) no
C35A C36A H36A 119.7 no
C31A C36A H36A 119.7 no
C35B C36B C31B 121.1(4) no
C35B C36B H36B 119.5 no
C31B C36B H36B 119.5 no
C42A C41A C46A 118.0(4) no
C42A C41A P4 123.0(3) no
C46A C41A P4 119.0(3) no
C46B C41B C42B 118.2(4) no
C46B C41B P4 123.5(3) no
C42B C41B P4 118.3(3) no
C41A C42A C43A 120.2(5) no
C41A C42A H42A 119.9 no
C43A C42A H42A 119.9 no
C43B C42B C41B 120.6(5) no
C43B C42B H42B 119.7 no
C41B C42B H42B 119.7 no
C44A C43A C42A 121.9(5) no
C44A C43A H43A 119.1 no
C42A C43A H43A 119.1 no
C44B C43B C42B 121.0(5) no
C44B C43B H43B 119.5 no
C42B C43B H43B 119.5 no
C43A C44A C45A 118.7(5) no
C43A C44A H44A 120.6 no
C45A C44A H44A 120.6 no
C45B C44B C43B 119.2(5) no
C45B C44B H44B 120.4 no
C43B C44B H44B 120.4 no
C44A C45A C46A 120.8(5) no
C44A C45A H45A 119.6 no
C46A C45A H45A 119.6 no
C44B C45B C46B 120.5(5) no
C44B C45B H45B 119.8 no
C46B C45B H45B 119.8 no
C45A C46A C41A 120.5(5) no
C45A C46A H46A 119.8 no
C41A C46A H46A 119.8 no
C41B C46B C45B 120.6(4) no
C41B C46B H46B 119.7 no
C45B C46B H46B 119.7 no
C56A C51A C52A 118.4(4) no
C56A C51A P5 123.2(3) no
C52A C51A P5 118.4(3) no
C52B C51B C56B 119.2(4) no
C52B C51B P5 122.6(3) no
C56B C51B P5 118.2(4) no
C53A C52A C51A 121.3(4) no
C53A C52A H52A 119.4 no
C51A C52A H52A 119.4 no
C51B C52B C53B 119.1(5) no
C51B C52B H52B 120.4 no
C53B C52B H52B 120.4 no
C52A C53A C54A 120.4(5) no
C52A C53A H53A 119.8 no
C54A C53A H53A 119.8 no
C54B C53B C52B 120.9(5) no
C54B C53B H53B 119.5 no
C52B C53B H53B 119.5 no
C55A C54A C53A 119.6(4) no
C55A C54A H54A 120.2 no
C53A C54A H54A 120.2 no
C55B C54B C53B 120.2(5) no
C55B C54B H54B 119.9 no
C53B C54B H54B 119.9 no
C54A C55A C56A 121.9(5) no
C54A C55A H55A 119.1 no
C56A C55A H55A 119.1 no
C54B C55B C56B 120.7(6) no
C54B C55B H55B 119.6 no
C56B C55B H55B 119.6 no
C51A C56A C55A 118.3(4) no
C51A C56A H56A 120.8 no
C55A C56A H56A 120.8 no
C55B C56B C51B 119.8(5) no
C55B C56B H56B 120.1 no
C51B C56B H56B 120.1 no
C62A C61A C66A 118.7(4) no
C62A C61A P6 123.3(3) no
C66A C61A P6 118.0(3) no
C62B C61B C66B 117.9(4) no
C62B C61B P6 119.0(3) no
C66B C61B P6 122.9(3) no
C61A C62A C63A 118.8(5) no
C61A C62A H62A 120.6 no
C63A C62A H62A 120.6 no
C63B C62B C61B 121.1(5) no
C63B C62B H62B 119.5 no
C61B C62B H62B 119.5 no
C64A C63A C62A 120.6(5) no
C64A C63A H63A 119.7 no
C62A C63A H63A 119.7 no
C62B C63B C64B 120.4(5) no
C62B C63B H63B 119.8 no
C64B C63B H63B 119.8 no
C65A C64A C63A 120.2(5) no
C65A C64A H64A 119.9 no
C63A C64A H64A 119.9 no
C63B C64B C65B 120.0(5) no
C63B C64B H64B 120.0 no
C65B C64B H64B 120.0 no
C64A C65A C66A 119.6(5) no
C64A C65A H65A 120.2 no
C66A C65A H65A 120.2 no
C64B C65B C66B 119.6(5) no
C64B C65B H65B 120.2 no
C66B C65B H65B 120.2 no
C65A C66A C61A 122.2(5) no
C65A C66A H66A 118.9 no
C61A C66A H66A 118.9 no
C65B C66B C61B 121.0(5) no
C65B C66B H66B 119.5 no
C61B C66B H66B 119.5 no

loop_
_geom_bond_atom_site_label_1
_geom_bond_atom_site_label_2
_geom_bond_site_symmetry_2
_geom_bond_distance
_geom_bond_publ_flag
Ru1 P1 . 2.2469(11) yes
Ru1 P3 . 2.2682(12) yes
Ru1 P2 . 2.2719(11) yes
Ru1 Cl3 . 2.4449(12) yes
Ru1 Cl2 . 2.4553(13) yes
Ru1 Cl1 . 2.4650(12) yes
Ru1 Ru2 . 3.3997(7) yes
Ru2 P4 . 2.2617(12) yes
Ru2 P6 . 2.2635(11) yes
Ru2 P5 . 2.2657(11) yes
Ru2 Cl1 . 2.4717(12) yes
Ru2 Cl2 . 2.4738(11) yes
Ru2 Cl3 . 2.4776(12) yes
P1 C11A . 1.835(4) no
P1 C5 . 1.843(4) no
P1 C11B . 1.853(4) no
P2 C21A . 1.833(4) no
P2 C21B . 1.834(4) no
P2 C3 . 1.841(4) no
P3 C31A . 1.836(4) no
P3 C4 . 1.848(4) no
P3 C31B . 1.854(4) no
P4 C41A . 1.830(4) no
P4 C41B . 1.837(4) no
P4 C9 . 1.858(4) no
P5 C51B . 1.837(4) no
P5 C51A . 1.837(4) no
P5 C7 . 1.857(4) no
P6 C61B . 1.844(4) no
P6 C61A . 1.845(4) no
P6 C8 . 1.853(4) no
P7 F3 . 1.554(4) no
P7 F1 . 1.574(3) no
P7 F5 . 1.575(3) no
P7 F2 . 1.578(3) no
P7 F4 . 1.583(3) no
P7 F6 . 1.585(3) no
O1 C1A . 1.371(6) no
O1 H1 . 0.8200 no
C1A C2A . 1.487(8) no
C1A H1AA . 0.9700 no
C1A H1AB . 0.9700 no
C1 C2 . 1.524(5) no
C1 C4 . 1.533(5) no
C1 C5 . 1.549(5) no
C1 C3 . 1.558(5) no
C2A H2AC . 0.9600 no
C2A H2AB . 0.9600 no
C2A H2AA . 0.9600 no
C2 H2A . 0.9600 no
C2 H2B . 0.9600 no
C2 H2C . 0.9600 no
C3 H3A . 0.9700 no
C3 H3B . 0.9700 no
C4 H4A . 0.9700 no
C4 H4B . 0.9700 no
C5 H5A . 0.9700 no
C5 H5B . 0.9700 no
C6 C8 . 1.529(6) no
C6 C9 . 1.536(5) no
C6 C7 . 1.539(6) no
C6 C10 . 1.541(6) no
C7 H7A . 0.9700 no
C7 H7B . 0.9700 no
C8 H8A . 0.9700 no
C8 H8B . 0.9700 no
C9 H9A . 0.9700 no
C9 H9B . 0.9700 no
C10 H10A . 0.9600 no
C10 H10B . 0.9600 no
C10 H10C . 0.9600 no
C11A C16A . 1.388(6) no
C11A C12A . 1.392(6) no
C11B C16B . 1.369(6) no
C11B C12B . 1.371(5) no
C12A C13A . 1.378(6) no
C12A H12A . 0.9300 no
C12B C13B . 1.366(6) no
C12B H12B . 0.9300 no
C13A C14A . 1.385(7) no
C13A H13A . 0.9300 no
C13B C14B . 1.359(7) no
C13B H13B . 0.9300 no
C14A C15A . 1.365(7) no
C14A H14A . 0.9300 no
C14B C15B . 1.367(7) no
C14B H14B . 0.9300 no
C15A C16A . 1.375(6) no
C15A H15A . 0.9300 no
C15B C16B . 1.401(6) no
C15B H15B . 0.9300 no
C16A H16A . 0.9300 no
C16B H16B . 0.9300 no
C21A C26A . 1.366(6) no
C21A C22A . 1.388(5) no
C21B C26B . 1.390(6) no
C21B C22B . 1.400(5) no
C22A C23A . 1.384(6) no
C22A H22A . 0.9300 no
C22B C23B . 1.361(6) no
C22B H22B . 0.9300 no
C23A C24A . 1.368(7) no
C23A H23A . 0.9300 no
C23B C24B . 1.369(7) no
C23B H23B . 0.9300 no
C24A C25A . 1.348(7) no
C24A H24A . 0.9300 no
C24B C25B . 1.348(7) no
C24B H24B . 0.9300 no
C25A C26A . 1.385(6) no
C25A H25A . 0.9300 no
C25B C26B . 1.413(6) no
C25B H25B . 0.9300 no
C26A H26A . 0.9300 no
C26B H26B . 0.9300 no
C31A C36A . 1.387(5) no
C31A C32A . 1.397(6) no
C31B C36B . 1.374(6) no
C31B C32B . 1.392(6) no
C32A C33A . 1.373(6) no
C32A H32A . 0.9300 no
C32B C33B . 1.379(6) no
C32B H32B . 0.9300 no
C33A C34A . 1.372(6) no
C33A H33A . 0.9300 no
C33B C34B . 1.340(7) no
C33B H33B . 0.9300 no
C34A C35A . 1.368(7) no
C34A H34A . 0.9300 no
C34B C35B . 1.355(7) no
C34B H34B . 0.9300 no
C35A C36A . 1.365(6) no
C35A H35A . 0.9300 no
C35B C36B . 1.366(6) no
C35B H35B . 0.9300 no
C36A H36A . 0.9300 no
C36B H36B . 0.9300 no
C41A C42A . 1.375(6) no
C41A C46A . 1.399(6) no
C41B C46B . 1.381(6) no
C41B C42B . 1.394(6) no
C42A C43A . 1.387(6) no
C42A H42A . 0.9300 no
C42B C43B . 1.381(6) no
C42B H42B . 0.9300 no
C43A C44A . 1.350(8) no
C43A H43A . 0.9300 no
C43B C44B . 1.378(8) no
C43B H43B . 0.9300 no
C44A C45A . 1.374(8) no
C44A H44A . 0.9300 no
C44B C45B . 1.364(7) no
C44B H44B . 0.9300 no
C45A C46A . 1.378(7) no
C45A H45A . 0.9300 no
C45B C46B . 1.404(6) no
C45B H45B . 0.9300 no
C46A H46A . 0.9300 no
C46B H46B . 0.9300 no
C51A C56A . 1.392(6) no
C51A C52A . 1.397(6) no
C51B C52B . 1.365(6) no
C51B C56B . 1.392(6) no
C52A C53A . 1.359(6) no
C52A H52A . 0.9300 no
C52B C53B . 1.399(7) no
C52B H52B . 0.9300 no
C53A C54A . 1.363(7) no
C53A H53A . 0.9300 no
C53B C54B . 1.354(8) no
C53B H53B . 0.9300 no
C54A C55A . 1.352(7) no
C54A H54A . 0.9300 no
C54B C55B . 1.339(9) no
C54B H54B . 0.9300 no
C55A C56A . 1.398(6) no
C55A H55A . 0.9300 no
C55B C56B . 1.384(7) no
C55B H55B . 0.9300 no
C56A H56A . 0.9300 no
C56B H56B . 0.9300 no
C61A C62A . 1.363(6) no
C61A C66A . 1.388(6) no
C61B C62B . 1.387(6) no
C61B C66B . 1.398(6) no
C62A C63A . 1.412(7) no
C62A H62A . 0.9300 no
C62B C63B . 1.374(6) no
C62B H62B . 0.9300 no
C63A C64A . 1.378(8) no
C63A H63A . 0.9300 no
C63B C64B . 1.376(7) no
C63B H63B . 0.9300 no
C64A C65A . 1.343(8) no
C64A H64A . 0.9300 no
C64B C65B . 1.378(8) no
C64B H64B . 0.9300 no
C65A C66A . 1.367(7) no
C65A H65A . 0.9300 no
C65B C66B . 1.383(6) no
C65B H65B . 0.9300 no
C66A H66A . 0.9300 no
C66B H66B . 0.9300 no

loop_
_geom_torsion_atom_site_label_1
_geom_torsion_atom_site_label_2
_geom_torsion_atom_site_label_3
_geom_torsion_atom_site_label_4
_geom_torsion
_geom_torsion_publ_flag
P1 Ru1 Ru2 P4 -25.53(5) no
P3 Ru1 Ru2 P4 -145.74(5) no
P2 Ru1 Ru2 P4 92.27(5) no
Cl3 Ru1 Ru2 P4 -77.34(5) no
Cl2 Ru1 Ru2 P4 41.66(5) no
Cl1 Ru1 Ru2 P4 162.67(5) no
P1 Ru1 Ru2 P6 94.99(5) no
P3 Ru1 Ru2 P6 -25.22(5) no
P2 Ru1 Ru2 P6 -147.21(5) no
Cl3 Ru1 Ru2 P6 43.18(5) no
Cl2 Ru1 Ru2 P6 162.18(5) no
Cl1 Ru1 Ru2 P6 -76.81(5) no
P1 Ru1 Ru2 P5 -146.17(5) no
P3 Ru1 Ru2 P5 93.62(5) no
P2 Ru1 Ru2 P5 -28.37(5) no
Cl3 Ru1 Ru2 P5 162.02(5) no
Cl2 Ru1 Ru2 P5 -78.98(5) no
Cl1 Ru1 Ru2 P5 42.03(5) no
P1 Ru1 Ru2 Cl1 171.80(5) no
P3 Ru1 Ru2 Cl1 51.59(5) no
P2 Ru1 Ru2 Cl1 -70.40(5) no
Cl3 Ru1 Ru2 Cl1 119.99(5) no
Cl2 Ru1 Ru2 Cl1 -121.01(5) no
P1 Ru1 Ru2 Cl2 -67.19(5) no
P3 Ru1 Ru2 Cl2 172.60(5) no
P2 Ru1 Ru2 Cl2 50.61(5) no
Cl3 Ru1 Ru2 Cl2 -119.00(5) no
Cl1 Ru1 Ru2 Cl2 121.01(5) no
P1 Ru1 Ru2 Cl3 51.80(5) no
P3 Ru1 Ru2 Cl3 -68.40(5) no
P2 Ru1 Ru2 Cl3 169.61(5) no
Cl2 Ru1 Ru2 Cl3 119.00(5) no
Cl1 Ru1 Ru2 Cl3 -119.99(5) no
P1 Ru1 Cl1 Ru2 -38.3(2) no
P3 Ru1 Cl1 Ru2 -141.07(4) no
P2 Ru1 Cl1 Ru2 131.32(4) no
Cl3 Ru1 Cl1 Ru2 -40.13(4) no
Cl2 Ru1 Cl1 Ru2 39.48(3) no
P4 Ru2 Cl1 Ru1 -65.14(15) no
P6 Ru2 Cl1 Ru1 125.31(4) no
P5 Ru2 Cl1 Ru1 -147.67(4) no
Cl2 Ru2 Cl1 Ru1 -39.21(4) no
Cl3 Ru2 Cl1 Ru1 39.63(3) no
P1 Ru1 Cl2 Ru2 129.75(3) no
P3 Ru1 Cl2 Ru2 -43.1(3) no
P2 Ru1 Cl2 Ru2 -143.22(3) no
Cl3 Ru1 Cl2 Ru2 40.69(3) no
Cl1 Ru1 Cl2 Ru2 -39.43(3) no
P4 Ru2 Cl2 Ru1 -147.31(4) no
P6 Ru2 Cl2 Ru1 -67.11(15) no
P5 Ru2 Cl2 Ru1 124.55(4) no
Cl1 Ru2 Cl2 Ru1 39.39(4) no
Cl3 Ru2 Cl2 Ru1 -40.22(4) no
P1 Ru1 Cl3 Ru2 -139.66(4) no
P3 Ru1 Cl3 Ru2 130.59(4) no
P2 Ru1 Cl3 Ru2 -67.3(3) no
Cl2 Ru1 Cl3 Ru2 -40.60(4) no
Cl1 Ru1 Cl3 Ru2 40.00(4) no
P4 Ru2 Cl3 Ru1 124.43(4) no
P6 Ru2 Cl3 Ru1 -146.53(4) no
P5 Ru2 Cl3 Ru1 -68.69(15) no
Cl1 Ru2 Cl3 Ru1 -40.00(3) no
Cl2 Ru2 Cl3 Ru1 40.42(3) no
P3 Ru1 P1 C11A -176.72(15) no
P2 Ru1 P1 C11A -89.73(15) no
Cl3 Ru1 P1 C11A 81.99(15) no
Cl2 Ru1 P1 C11A 4.36(15) no
Cl1 Ru1 P1 C11A 80.2(3) no
Ru2 Ru1 P1 C11A 47.08(15) no
P3 Ru1 P1 C5 -53.92(15) no
P2 Ru1 P1 C5 33.08(15) no
Cl3 Ru1 P1 C5 -155.21(15) no
Cl2 Ru1 P1 C5 127.16(15) no
Cl1 Ru1 P1 C5 -157.0(2) no
Ru2 Ru1 P1 C5 169.89(14) no
P3 Ru1 P1 C11B 66.51(15) no
P2 Ru1 P1 C11B 153.50(15) no
Cl3 Ru1 P1 C11B -34.78(15) no
Cl2 Ru1 P1 C11B -112.41(15) no
Cl1 Ru1 P1 C11B -36.5(3) no
Ru2 Ru1 P1 C11B -69.69(15) no
P1 Ru1 P2 C21A 175.35(15) no
P3 Ru1 P2 C21A -94.91(15) no
Cl3 Ru1 P2 C21A 102.7(3) no
Cl2 Ru1 P2 C21A 76.53(15) no
Cl1 Ru1 P2 C21A -2.70(15) no
Ru2 Ru1 P2 C21A 42.23(16) no
P1 Ru1 P2 C21B 57.87(15) no
P3 Ru1 P2 C21B 147.62(15) no
Cl3 Ru1 P2 C21B -14.8(3) no
Cl2 Ru1 P2 C21B -40.94(15) no
Cl1 Ru1 P2 C21B -120.17(15) no
Ru2 Ru1 P2 C21B -75.24(15) no
P1 Ru1 P2 C3 -61.29(13) no
P3 Ru1 P2 C3 28.45(13) no
Cl3 Ru1 P2 C3 -134.0(3) no
Cl2 Ru1 P2 C3 -160.11(13) no
Cl1 Ru1 P2 C3 120.66(13) no
Ru2 Ru1 P2 C3 165.59(12) no
P1 Ru1 P3 C31A -97.72(14) no
P2 Ru1 P3 C31A 175.91(14) no
Cl3 Ru1 P3 C31A -6.75(15) no
Cl2 Ru1 P3 C31A 75.2(3) no
Cl1 Ru1 P3 C31A 71.63(15) no
Ru2 Ru1 P3 C31A 36.90(15) no
P1 Ru1 P3 C4 25.44(14) no
P2 Ru1 P3 C4 -60.92(14) no
Cl3 Ru1 P3 C4 116.41(14) no
Cl2 Ru1 P3 C4 -161.6(3) no
Cl1 Ru1 P3 C4 -165.21(14) no
Ru2 Ru1 P3 C4 160.06(14) no
P1 Ru1 P3 C31B 144.25(14) no
P2 Ru1 P3 C31B 57.89(14) no
Cl3 Ru1 P3 C31B -124.78(14) no
Cl2 Ru1 P3 C31B -42.8(3) no
Cl1 Ru1 P3 C31B -46.40(14) no
Ru2 Ru1 P3 C31B -81.13(14) no
P6 Ru2 P4 C41A -83.43(15) no
P5 Ru2 P4 C41A -170.81(15) no
Cl1 Ru2 P4 C41A 106.6(2) no
Cl2 Ru2 P4 C41A 81.28(15) no
Cl3 Ru2 P4 C41A 5.75(16) no
Ru1 Ru2 P4 C41A 52.61(16) no
P6 Ru2 P4 C41B 157.94(15) no
P5 Ru2 P4 C41B 70.56(15) no
Cl1 Ru2 P4 C41B -12.0(2) no
Cl2 Ru2 P4 C41B -37.35(15) no
Cl3 Ru2 P4 C41B -112.88(15) no
Ru1 Ru2 P4 C41B -66.02(15) no
P6 Ru2 P4 C9 38.43(15) no
P5 Ru2 P4 C9 -48.95(15) no
Cl1 Ru2 P4 C9 -131.53(19) no
Cl2 Ru2 P4 C9 -156.87(15) no
Cl3 Ru2 P4 C9 127.60(15) no
Ru1 Ru2 P4 C9 174.46(14) no
P4 Ru2 P5 C51B -83.87(16) no
P6 Ru2 P5 C51B -173.17(16) no
Cl1 Ru2 P5 C51B 80.80(16) no
Cl2 Ru2 P5 C51B 3.73(17) no
Cl3 Ru2 P5 C51B 108.7(2) no
Ru1 Ru2 P5 C51B 51.79(17) no
P4 Ru2 P5 C51A 158.37(16) no
P6 Ru2 P5 C51A 69.08(16) no
Cl1 Ru2 P5 C51A -36.96(16) no
Cl2 Ru2 P5 C51A -114.02(16) no
Cl3 Ru2 P5 C51A -9.0(2) no
Ru1 Ru2 P5 C51A -65.96(16) no
P4 Ru2 P5 C7 38.39(16) no
P6 Ru2 P5 C7 -50.90(16) no
Cl1 Ru2 P5 C7 -156.94(16) no
Cl2 Ru2 P5 C7 125.99(15) no
Cl3 Ru2 P5 C7 -129.01(19) no
Ru1 Ru2 P5 C7 174.06(15) no
P4 Ru2 P6 C61B 71.35(17) no
P5 Ru2 P6 C61B 160.20(17) no
Cl1 Ru2 P6 C61B -111.42(17) no
Cl2 Ru2 P6 C61B -8.7(2) no
Cl3 Ru2 P6 C61B -34.81(17) no
Ru1 Ru2 P6 C61B -64.26(17) no
P4 Ru2 P6 C61A -171.01(15) no
P5 Ru2 P6 C61A -82.16(15) no
Cl1 Ru2 P6 C61A 6.22(15) no
Cl2 Ru2 P6 C61A 108.95(19) no
Cl3 Ru2 P6 C61A 82.83(15) no
Ru1 Ru2 P6 C61A 53.38(15) no
P4 Ru2 P6 C8 -47.83(14) no
P5 Ru2 P6 C8 41.02(14) no
Cl1 Ru2 P6 C8 129.40(14) no
Cl2 Ru2 P6 C8 -127.87(19) no
Cl3 Ru2 P6 C8 -153.98(14) no
Ru1 Ru2 P6 C8 176.57(13) no
C2 C1 C3 P2 159.4(3) no
C4 C1 C3 P2 -82.0(3) no
C5 C1 C3 P2 42.0(4) no
C21A P2 C3 C1 164.3(3) no
C21B P2 C3 C1 -93.8(3) no
Ru1 P2 C3 C1 33.3(3) no
C2 C1 C4 P3 158.9(3) no
C5 C1 C4 P3 -83.2(3) no
C3 C1 C4 P3 41.3(4) no
C31A P3 C4 C1 166.2(3) no
C31B P3 C4 C1 -92.9(3) no
Ru1 P3 C4 C1 34.7(3) no
C2 C1 C5 P1 165.8(3) no
C4 C1 C5 P1 47.1(4) no
C3 C1 C5 P1 -77.0(4) no
C11A P1 C5 C1 154.8(3) no
C11B P1 C5 C1 -102.8(3) no
Ru1 P1 C5 C1 26.6(3) no
C8 C6 C7 P5 56.3(4) no
C9 C6 C7 P5 -70.7(4) no
C10 C6 C7 P5 173.5(3) no
C51B P5 C7 C6 145.2(3) no
C51A P5 C7 C6 -113.5(3) no
Ru2 P5 C7 C6 12.1(4) no
C9 C6 C8 P6 57.4(4) no
C7 C6 C8 P6 -69.0(4) no
C10 C6 C8 P6 174.1(3) no
C61B P6 C8 C6 -115.0(3) no
C61A P6 C8 C6 142.1(3) no
Ru2 P6 C8 C6 9.3(3) no
C8 C6 C9 P4 -69.2(4) no
C7 C6 C9 P4 57.3(4) no
C10 C6 C9 P4 173.5(3) no
C41A P4 C9 C6 143.6(3) no
C41B P4 C9 C6 -114.6(3) no
Ru2 P4 C9 C6 10.5(4) no
C5 P1 C11A C16A -13.4(4) no
C11B P1 C11A C16A -118.3(4) no
Ru1 P1 C11A C16A 114.1(3) no
C5 P1 C11A C12A 165.8(3) no
C11B P1 C11A C12A 60.9(3) no
Ru1 P1 C11A C12A -66.7(3) no
C11A P1 C11B C16B -134.9(4) no
C5 P1 C11B C16B 117.2(4) no
Ru1 P1 C11B C16B -9.4(4) no
C11A P1 C11B C12B 45.0(4) no
C5 P1 C11B C12B -62.8(4) no
Ru1 P1 C11B C12B 170.6(3) no
C16A C11A C12A C13A 0.4(6) no
P1 C11A C12A C13A -178.8(3) no
C16B C11B C12B C13B 3.3(7) no
P1 C11B C12B C13B -176.7(4) no
C11A C12A C13A C14A -1.4(7) no
C11B C12B C13B C14B -1.8(8) no
C12A C13A C14A C15A 1.6(7) no
C12B C13B C14B C15B -1.4(8) no
C13A C14A C15A C16A -0.8(7) no
C13B C14B C15B C16B 3.1(8) no
C14A C15A C16A C11A -0.3(7) no
C12A C11A C16A C15A 0.5(6) no
P1 C11A C16A C15A 179.6(3) no
C12B C11B C16B C15B -1.5(7) no
P1 C11B C16B C15B 178.5(4) no
C14B C15B C16B C11B -1.6(8) no
C21B P2 C21A C26A 90.6(4) no
C3 P2 C21A C26A -163.5(3) no
Ru1 P2 C21A C26A -36.7(4) no
C21B P2 C21A C22A -85.6(4) no
C3 P2 C21A C22A 20.3(4) no
Ru1 P2 C21A C22A 147.1(3) no
C21A P2 C21B C26B -69.9(3) no
C3 P2 C21B C26B -177.4(3) no
Ru1 P2 C21B C26B 58.7(3) no
C21A P2 C21B C22B 106.4(4) no
C3 P2 C21B C22B -1.1(4) no
Ru1 P2 C21B C22B -125.0(3) no
C26A C21A C22A C23A 2.9(7) no
P2 C21A C22A C23A 179.1(4) no
C26B C21B C22B C23B -4.1(6) no
P2 C21B C22B C23B 179.6(3) no
C21A C22A C23A C24A -0.8(8) no
C21B C22B C23B C24B 0.5(7) no
C22A C23A C24A C25A -2.3(9) no
C22B C23B C24B C25B 2.3(8) no
C23A C24A C25A C26A 3.1(8) no
C23B C24B C25B C26B -1.4(7) no
C22A C21A C26A C25A -2.1(7) no
P2 C21A C26A C25A -178.4(4) no
C24A C25A C26A C21A -0.9(8) no
C22B C21B C26B C25B 4.9(6) no
P2 C21B C26B C25B -178.6(3) no
C24B C25B C26B C21B -2.3(7) no
C4 P3 C31A C36A -175.3(3) no
C31B P3 C31A C36A 80.1(4) no
Ru1 P3 C31A C36A -48.0(4) no
C4 P3 C31A C32A 11.3(4) no
C31B P3 C31A C32A -93.3(4) no
Ru1 P3 C31A C32A 138.6(3) no
C31A P3 C31B C36B 61.2(4) no
C4 P3 C31B C36B -45.0(4) no
Ru1 P3 C31B C36B -169.3(3) no
C31A P3 C31B C32B -117.8(4) no
C4 P3 C31B C32B 136.0(4) no
Ru1 P3 C31B C32B 11.7(4) no
C36A C31A C32A C33A -0.9(6) no
P3 C31A C32A C33A 172.5(3) no
C36B C31B C32B C33B -0.3(6) no
P3 C31B C32B C33B 178.8(4) no
C31A C32A C33A C34A 1.3(7) no
C31B C32B C33B C34B 0.8(8) no
C32A C33A C34A C35A -0.9(7) no
C32B C33B C34B C35B -1.4(8) no
C33A C34A C35A C36A 0.2(8) no
C33B C34B C35B C36B 1.5(8) no
C34A C35A C36A C31A 0.2(8) no
C32A C31A C36A C35A 0.2(7) no
P3 C31A C36A C35A -173.5(4) no
C34B C35B C36B C31B -1.1(8) no
C32B C31B C36B C35B 0.4(7) no
P3 C31B C36B C35B -178.7(4) no
C41B P4 C41A C42A 129.2(4) no
C9 P4 C41A C42A -125.0(4) no
Ru2 P4 C41A C42A 3.4(4) no
C41B P4 C41A C46A -51.0(4) no
C9 P4 C41A C46A 54.8(4) no
Ru2 P4 C41A C46A -176.8(3) no
C41A P4 C41B C46B 135.2(4) no
C9 P4 C41B C46B 32.1(4) no
Ru2 P4 C41B C46B -93.5(4) no
C41A P4 C41B C42B -45.7(4) no
C9 P4 C41B C42B -148.7(3) no
Ru2 P4 C41B C42B 85.6(3) no
C46A C41A C42A C43A -0.2(6) no
P4 C41A C42A C43A 179.6(3) no
C46B C41B C42B C43B 1.4(7) no
P4 C41B C42B C43B -177.7(4) no
C41A C42A C43A C44A -0.3(7) no
C41B C42B C43B C44B -0.2(8) no
C42A C43A C44A C45A 0.7(8) no
C42B C43B C44B C45B -1.3(8) no
C43A C44A C45A C46A -0.6(8) no
C43B C44B C45B C46B 1.5(8) no
C44A C45A C46A C41A 0.2(8) no
C42A C41A C46A C45A 0.2(7) no
P4 C41A C46A C45A -179.6(4) no
C42B C41B C46B C45B -1.3(6) no
P4 C41B C46B C45B 177.9(3) no
C44B C45B C46B C41B -0.2(7) no
C51B P5 C51A C56A 130.2(4) no
C7 P5 C51A C56A 26.8(4) no
Ru2 P5 C51A C56A -99.2(4) no
C51B P5 C51A C52A -52.5(4) no
C7 P5 C51A C52A -155.9(3) no
Ru2 P5 C51A C52A 78.2(3) no
C51A P5 C51B C52B 128.1(4) no
C7 P5 C51B C52B -126.0(4) no
Ru2 P5 C51B C52B 2.7(4) no
C51A P5 C51B C56B -52.6(4) no
C7 P5 C51B C56B 53.3(4) no
Ru2 P5 C51B C56B -178.1(3) no
C56A C51A C52A C53A 1.3(7) no
P5 C51A C52A C53A -176.1(4) no
C56B C51B C52B C53B -1.0(7) no
P5 C51B C52B C53B 178.2(4) no
C51A C52A C53A C54A -0.2(7) no
C51B C52B C53B C54B 0.9(8) no
C52A C53A C54A C55A -2.0(8) no
C52B C53B C54B C55B 0.7(9) no
C53A C54A C55A C56A 3.0(8) no
C53B C54B C55B C56B -2.2(9) no
C52A C51A C56A C55A -0.4(6) no
P5 C51A C56A C55A 177.0(3) no
C54A C55A C56A C51A -1.8(7) no
C54B C55B C56B C51B 2.0(9) no
C52B C51B C56B C55B -0.4(7) no
P5 C51B C56B C55B -179.6(4) no
C61B P6 C61A C62A 124.2(4) no
C8 P6 C61A C62A -129.5(4) no
Ru2 P6 C61A C62A -0.2(4) no
C61B P6 C61A C66A -55.2(4) no
C8 P6 C61A C66A 51.2(4) no
Ru2 P6 C61A C66A -179.6(3) no
C61A P6 C61B C62B -50.6(3) no
C8 P6 C61B C62B -155.4(3) no
Ru2 P6 C61B C62B 79.1(3) no
C61A P6 C61B C66B 134.0(3) no
C8 P6 C61B C66B 29.2(4) no
Ru2 P6 C61B C66B -96.3(3) no
C66A C61A C62A C63A 1.6(6) no
P6 C61A C62A C63A -177.8(3) no
C66B C61B C62B C63B -0.3(6) no
P6 C61B C62B C63B -175.9(3) no
C61A C62A C63A C64A -0.6(7) no
C61B C62B C63B C64B 0.7(7) no
C62A C63A C64A C65A -0.3(8) no
C62B C63B C64B C65B -1.3(7) no
C63A C64A C65A C66A 0.1(8) no
C63B C64B C65B C66B 1.6(7) no
C64A C65A C66A C61A 1.0(8) no
C62A C61A C66A C65A -1.8(7) no
P6 C61A C66A C65A 177.5(4) no
C64B C65B C66B C61B -1.2(7) no
C62B C61B C66B C65B 0.6(6) no
P6 C61B C66B C65B 176.0(3) no
